data_7009320
loop_
_publ_author_name
'Yeh, Wen-Yann'
'Yang, Ching-Chao'
'Peng, Shie-Ming'
'Lee, Gene-Hsiang'

_publ_section_title
;
 Complexation and metallation of the multifunctional
 [Ph2P(o-C6H4)CH&#xE006;N(CH2)2(o-C5H4N)] ligand on triosmium carbonyl
 clusters
;
_journal_issue 10
_journal_name_full 'Journal of the Chemical Society, Dalton Transactions'
_journal_page_first 1649
_journal_paper_doi 10.1039/a910260o
_journal_year 2000
_chemical_formula_sum 'C37 H29 N2 O8 Os3 P'
_chemical_formula_weight 1231.19
_chemical_name_systematic
; 
? 
;
_space_group_IT_number 2
_symmetry_cell_setting triclinic
_symmetry_space_group_name_Hall '-P 1'
_symmetry_space_group_name_H-M 'P -1'
_atom_sites_solution_hydrogens geom
_atom_sites_solution_primary direct
_atom_sites_solution_secondary difmap
_audit_creation_method SHELXL
_cell_angle_alpha 79.228(1)
_cell_angle_beta 88.699(1)
_cell_angle_gamma 68.027(1)
_cell_formula_units_Z 2
_cell_length_a 9.5720(1)
_cell_length_b 10.6385(2)
_cell_length_c 20.2534(2)
_cell_measurement_reflns_used 6615
_cell_measurement_temperature 295(2)
_cell_volume 1876.39(5)
_computing_cell_refinement 'Siemens SAINT'
_computing_data_collection 'Siemens SMART CCD'
_computing_data_reduction 'Siemens SAINT'
_computing_molecular_graphics 'Siemens SHELXTL'
_computing_publication_material 'Siemens SHELXTL'
_computing_structure_refinement 'SHELXL-93 (Sheldrick, 1993)'
_computing_structure_solution 'SHELXS-86 (Sheldrick, 1990)'
_diffrn_ambient_temperature 295(2)
_diffrn_measurement_device 'Siemens SMART CCD'
_diffrn_measurement_method '\w scans'
_diffrn_radiation_monochromator graphite
_diffrn_radiation_source 'fine-focus sealed tube'
_diffrn_radiation_type MoK\a
_diffrn_radiation_wavelength 0.71073
_diffrn_reflns_av_R_equivalents 0.0341
_diffrn_reflns_av_sigmaI/netI 0.0359
_diffrn_reflns_limit_h_max 11
_diffrn_reflns_limit_h_min -11
_diffrn_reflns_limit_k_max 13
_diffrn_reflns_limit_k_min -13
_diffrn_reflns_limit_l_max 25
_diffrn_reflns_limit_l_min -25
_diffrn_reflns_number 23505
_diffrn_reflns_theta_max 26.37
_diffrn_reflns_theta_min 1.02
_diffrn_standards_decay_% 0
_exptl_absorpt_coefficient_mu 10.227
_exptl_absorpt_correction_T_max 0.2627
_exptl_absorpt_correction_T_min 0.1440
_exptl_absorpt_correction_type ' empirical used sadabs'
_exptl_crystal_colour brown
_exptl_crystal_density_diffrn 2.179
_exptl_crystal_density_meas ?
_exptl_crystal_description plate
_exptl_crystal_F_000 1144
_exptl_crystal_size_max 0.35
_exptl_crystal_size_mid 0.13
_exptl_crystal_size_min 0.08
_refine_diff_density_max 1.266
_refine_diff_density_min -0.707
_refine_diff_density_rms 0.237
_refine_ls_extinction_coef 0.00160(11)
_refine_ls_extinction_expression Fc^*^=kFc[1+0.001xFc^2^\l^3^/sin(2\q)]^-1/4^
_refine_ls_extinction_method SHELXL
_refine_ls_goodness_of_fit_all 1.134
_refine_ls_goodness_of_fit_obs 1.094
_refine_ls_matrix_type full
_refine_ls_number_parameters 442
_refine_ls_number_reflns 7633
_refine_ls_number_restraints 0
_refine_ls_restrained_S_all 1.134
_refine_ls_restrained_S_obs 1.094
_refine_ls_R_factor_all 0.0453
_refine_ls_R_factor_obs 0.0310
_refine_ls_shift/esd_max 0.001
_refine_ls_shift/esd_mean 0.000
_refine_ls_structure_factor_coef Fsqd
_refine_ls_weighting_details 'w=1/[\s^2^(Fo^2^)+(0.0433P)^2^+0.0000P] where P=(Fo^2^+2Fc^2^)/3'
_refine_ls_weighting_scheme calc
_refine_ls_wR_factor_all 0.0839
_refine_ls_wR_factor_obs 0.0729
_reflns_number_observed 6260
_reflns_number_total 7633
_reflns_observed_criterion >2sigma(I)
_cod_data_source_file a910260o.txt
_cod_data_source_block ic6368
_cod_depositor_comments
;
The following automatic conversions were performed:
'_symmetry_cell_setting' value 'Triclinic' changed to 'triclinic'
according to '/home/saulius/struct/CIF-dictionaries/cif_core.dic'
dictionary named 'cif_core.dic' version 2.4.1 from 2010-06-29.

Automatic conversion script
Id: cif_fix_enum 1527 2010-12-29 10:47:43Z saulius 

The following automatic conversions were performed:

'_exptl_crystal_density_meas' value 'not_measured' was changed to '?'
- the value is perceived as not measured.

Automatic conversion script
Id: cif_fix_values 3008 2015-01-20 13:52:24Z robertas 

The following automatic conversions were performed:

'_refine_ls_weighting_scheme' value 'calc
w=1/[\s^2^(Fo^2^)+(0.0433P)^2^+0.0000P] where P=(Fo^2^+2Fc^2^)/3' was
changed to 'calc'. New tag '_refine_ls_weighting_details' was
created. The value of the new tag was set to
'w=1/[\s^2^(Fo^2^)+(0.0433P)^2^+0.0000P] where P=(Fo^2^+2Fc^2^)/3'.

Automatic conversion script
Id: cif_fix_values 3143 2015-03-26 13:38:13Z robertas 
;
_cod_original_cell_volume 1876.39(4)
_cod_original_sg_symbol_H-M P-1
_cod_database_code 7009320

loop_
_symmetry_equiv_pos_as_xyz
'x, y, z'
'-x, -y, -z'

loop_
_atom_site_aniso_label
_atom_site_aniso_U_11
_atom_site_aniso_U_22
_atom_site_aniso_U_33
_atom_site_aniso_U_23
_atom_site_aniso_U_13
_atom_site_aniso_U_12
Os1 0.03994(14) 0.0409(2) 0.03517(15) -0.00398(11) -0.00188(10) -0.01809(11)
Os2 0.03483(13) 0.03671(14) 0.03772(15) -0.00789(11) -0.00218(10) -0.01183(10)
Os3 0.0501(2) 0.0361(2) 0.0566(2) -0.00124(12) -0.00711(13) -0.01467(12)
P1 0.0374(8) 0.0462(10) 0.0341(9) -0.0057(7) -0.0009(7) -0.0166(7)
N1 0.043(3) 0.045(3) 0.039(3) -0.008(2) 0.004(2) -0.016(3)
N2 0.040(3) 0.041(3) 0.038(3) -0.005(2) -0.005(2) -0.016(2)
C1 0.052(4) 0.058(4) 0.053(4) -0.010(4) 0.008(3) -0.029(4)
C2 0.057(4) 0.056(4) 0.047(4) 0.002(4) -0.002(3) -0.029(4)
C3 0.048(4) 0.052(4) 0.065(5) -0.018(4) 0.004(4) -0.007(4)
C4 0.055(4) 0.049(4) 0.054(4) -0.016(3) 0.003(4) -0.019(3)
C5 0.057(5) 0.038(4) 0.073(5) -0.002(4) -0.010(4) -0.009(3)
C6 0.070(6) 0.046(5) 0.109(8) 0.009(5) -0.020(5) -0.011(4)
C7 0.066(5) 0.044(4) 0.059(5) -0.004(4) -0.001(4) -0.025(4)
C8 0.064(5) 0.058(5) 0.078(6) 0.005(5) -0.012(4) -0.031(4)
C9 0.052(4) 0.049(4) 0.052(4) -0.006(3) 0.001(3) -0.016(3)
C10 0.056(5) 0.050(5) 0.089(6) -0.008(4) 0.006(4) -0.015(4)
C11 0.077(6) 0.042(4) 0.107(8) -0.010(5) 0.011(5) -0.016(4)
C12 0.067(5) 0.058(5) 0.085(6) -0.026(4) 0.012(4) -0.033(4)
C13 0.049(4) 0.050(4) 0.044(4) -0.012(3) 0.009(3) -0.023(3)
C14 0.061(4) 0.062(5) 0.041(4) -0.009(3) -0.004(3) -0.032(4)
C15 0.045(4) 0.063(5) 0.049(4) -0.008(3) -0.011(3) -0.024(3)
C16 0.030(3) 0.040(3) 0.042(4) 0.002(3) -0.007(3) -0.009(3)
C17 0.034(3) 0.051(4) 0.047(4) -0.011(3) 0.002(3) -0.016(3)
C18 0.037(3) 0.057(4) 0.039(4) -0.011(3) 0.006(3) -0.020(3)
C19 0.060(5) 0.083(6) 0.048(4) -0.011(4) 0.010(4) -0.039(4)
C20 0.067(5) 0.115(8) 0.068(6) -0.010(5) 0.018(5) -0.062(6)
C21 0.042(4) 0.108(7) 0.079(6) -0.027(5) 0.009(4) -0.039(5)
C22 0.033(3) 0.086(6) 0.063(5) -0.018(4) -0.003(3) -0.021(4)
C23 0.047(4) 0.046(4) 0.039(4) 0.003(3) -0.004(3) -0.019(3)
C24 0.064(5) 0.072(6) 0.123(9) -0.044(6) 0.004(5) -0.025(5)
C25 0.093(8) 0.066(6) 0.181(13) -0.053(7) 0.012(8) -0.031(6)
C26 0.096(8) 0.057(6) 0.086(7) -0.014(5) 0.005(6) 0.001(5)
C27 0.048(5) 0.083(7) 0.109(8) -0.007(6) 0.006(5) 0.009(5)
C28 0.045(4) 0.063(5) 0.102(7) -0.008(5) -0.005(4) -0.017(4)
C29 0.062(4) 0.070(5) 0.035(4) -0.007(4) 0.003(3) -0.032(4)
C30 0.396(27) 0.091(9) 0.037(6) -0.017(6) -0.005(10) 0.010(12)
C31 0.430(33) 0.147(15) 0.048(8) -0.034(9) 0.001(13) -0.055(18)
C32 0.211(15) 0.170(14) 0.033(6) -0.025(8) -0.009(7) -0.096(13)
C33 0.265(20) 0.154(14) 0.046(7) 0.015(8) -0.030(9) -0.032(14)
C34 0.243(17) 0.112(10) 0.044(6) 0.002(6) -0.021(8) -0.020(10)
O1 0.061(3) 0.098(4) 0.070(4) -0.021(3) 0.016(3) -0.047(3)
O2 0.094(4) 0.076(4) 0.045(3) 0.016(3) -0.017(3) -0.043(3)
O3 0.070(4) 0.084(5) 0.105(5) -0.036(4) 0.027(4) -0.003(3)
O4 0.082(4) 0.111(5) 0.090(5) -0.027(4) -0.024(4) -0.051(4)
O5 0.049(3) 0.063(4) 0.129(6) 0.016(4) -0.027(3) -0.018(3)
O6 0.103(5) 0.084(5) 0.175(9) -0.076(6) 0.009(5) -0.011(4)
O7 0.058(3) 0.075(4) 0.095(5) -0.028(3) 0.006(3) -0.031(3)
O8 0.099(5) 0.097(5) 0.089(5) 0.036(4) -0.024(4) -0.054(4)

loop_
_atom_site_label
_atom_site_type_symbol
_atom_site_fract_x
_atom_site_fract_y
_atom_site_fract_z
_atom_site_U_iso_or_equiv
_atom_site_thermal_displace_type
_atom_site_occupancy
_atom_site_calc_flag
_atom_site_refinement_flags
_atom_site_disorder_group
Os1 Os 0.68861(3) 0.45073(3) 0.388916(12) 0.03823(9) Uani 1 d . .
Os2 Os 0.76517(3) 0.42394(3) 0.247599(12) 0.03673(8) Uani 1 d . .
Os3 Os 0.83008(3) 0.18756(3) 0.35425(2) 0.04896(10) Uani 1 d . .
P1 P 0.7568(2) 0.6220(2) 0.17408(8) 0.0392(4) Uani 1 d . .
N1 N 0.5884(6) 0.6675(6) 0.3948(3) 0.0427(12) Uani 1 d . .
N2 N 0.8713(5) 0.5123(5) 0.3578(3) 0.0395(12) Uani 1 d . .
C1 C 0.5123(8) 0.4187(8) 0.4102(4) 0.052(2) Uani 1 d . .
C2 C 0.7660(8) 0.3702(8) 0.4766(4) 0.052(2) Uani 1 d . .
C3 C 0.9297(8) 0.3114(8) 0.2059(4) 0.057(2) Uani 1 d . .
C4 C 0.6138(8) 0.3905(7) 0.1998(4) 0.052(2) Uani 1 d . .
C5 C 1.0175(9) 0.2121(7) 0.3718(4) 0.060(2) Uani 1 d . .
C6 C 0.9196(10) 0.0429(9) 0.3059(6) 0.081(3) Uani 1 d . .
C7 C 0.6257(9) 0.2140(7) 0.3306(4) 0.056(2) Uani 1 d . .
C8 C 0.8360(9) 0.0761(9) 0.4399(5) 0.066(2) Uani 1 d . .
C9 C 0.4426(8) 0.7410(7) 0.3731(4) 0.052(2) Uani 1 d . .
H9A H 0.3895(8) 0.6973(7) 0.3547(4) 0.063 Uiso 1 calc R .
C10 C 0.3698(9) 0.8781(8) 0.3773(5) 0.067(2) Uani 1 d . .
H10A H 0.2689(9) 0.9246(8) 0.3628(5) 0.081 Uiso 1 calc R .
C11 C 0.4454(10) 0.9440(9) 0.4024(5) 0.078(3) Uani 1 d . .
H11A H 0.3984(10) 1.0370(9) 0.4045(5) 0.094 Uiso 1 calc R .
C12 C 0.5934(9) 0.8719(8) 0.4250(5) 0.066(2) Uani 1 d . .
H12A H 0.6463(9) 0.9159(8) 0.4434(5) 0.079 Uiso 1 calc R .
C13 C 0.6639(7) 0.7349(7) 0.4206(3) 0.046(2) Uani 1 d . .
C14 C 0.8225(8) 0.6516(8) 0.4476(3) 0.052(2) Uani 1 d . .
H14A H 0.8222(8) 0.5763(8) 0.4829(3) 0.062 Uiso 1 calc R .
H14B H 0.8603(8) 0.7095(8) 0.4676(3) 0.062 Uiso 1 calc R .
C15 C 0.9303(7) 0.5914(8) 0.3942(4) 0.051(2) Uani 1 d . .
H15A H 0.9436(7) 0.6660(8) 0.3624(4) 0.061 Uiso 1 calc R .
H15B H 1.0280(7) 0.5315(8) 0.4157(4) 0.061 Uiso 1 calc R .
C16 C 0.9021(6) 0.4969(6) 0.2966(3) 0.0396(14) Uani 1 d . .
C17 C 1.0022(7) 0.5551(7) 0.2555(3) 0.0436(15) Uani 1 d . .
C18 C 0.9434(7) 0.6238(7) 0.1904(3) 0.0433(15) Uani 1 d . .
C19 C 1.0272(8) 0.6811(9) 0.1471(4) 0.060(2) Uani 1 d . .
H19A H 0.9881(8) 0.7286(9) 0.1040(4) 0.073 Uiso 1 calc R .
C20 C 1.1683(9) 0.6672(10) 0.1682(5) 0.076(3) Uani 1 d . .
H20A H 1.2238(9) 0.7064(10) 0.1389(5) 0.092 Uiso 1 calc R .
C21 C 1.2281(8) 0.5993(10) 0.2292(5) 0.072(2) Uani 1 d . .
H21B H 1.3253(8) 0.5891(10) 0.2415(5) 0.086 Uiso 1 calc R .
C22 C 1.1455(7) 0.5428(9) 0.2752(4) 0.060(2) Uani 1 d . .
H22A H 1.1862(7) 0.4976(9) 0.3184(4) 0.072 Uiso 1 calc R .
C23 C 0.6245(7) 0.7886(7) 0.1878(3) 0.045(2) Uani 1 d . .
C24 C 0.6681(10) 0.8897(9) 0.2015(5) 0.083(3) Uani 1 d . .
H24A H 0.7703(10) 0.8737(9) 0.2048(5) 0.099 Uiso 1 calc R .
C25 C 0.5638(13) 1.0146(11) 0.2106(7) 0.109(4) Uani 1 d . .
H25A H 0.5958(13) 1.0825(11) 0.2194(7) 0.131 Uiso 1 calc R .
C26 C 0.4142(12) 1.0391(10) 0.2066(5) 0.088(3) Uani 1 d . .
H26A H 0.3433(12) 1.1234(10) 0.2129(5) 0.106 Uiso 1 calc R .
C27 C 0.3703(10) 0.9407(11) 0.1936(6) 0.092(3) Uani 1 d . .
H27A H 0.2679(10) 0.9574(11) 0.1906(6) 0.110 Uiso 1 calc R .
C28 C 0.4724(8) 0.8162(9) 0.1846(5) 0.072(2) Uani 1 d . .
H28A H 0.4386(8) 0.7490(9) 0.1761(5) 0.086 Uiso 1 calc R .
C29 C 0.7380(8) 0.6343(9) 0.0836(4) 0.054(2) Uani 1 d . .
C30 C 0.7820(24) 0.5248(14) 0.0567(6) 0.204(10) Uani 1 d . .
H30A H 0.8220(24) 0.4376(14) 0.0840(6) 0.245 Uiso 1 calc R .
C31 C 0.7695(27) 0.5375(19) -0.0139(7) 0.222(11) Uani 1 d . .
H31A H 0.8005(27) 0.4574(19) -0.0317(7) 0.266 Uiso 1 calc R .
C32 C 0.7173(18) 0.6544(18) -0.0547(5) 0.130(5) Uani 1 d . .
H32A H 0.7058(18) 0.6601(18) -0.1007(5) 0.156 Uiso 1 calc R .
C33 C 0.6807(21) 0.7661(18) -0.0283(6) 0.173(7) Uani 1 d . .
H33A H 0.6527(21) 0.8519(18) -0.0568(6) 0.207 Uiso 1 calc R .
C34 C 0.6828(18) 0.7594(14) 0.0413(5) 0.149(6) Uani 1 d . .
H34A H 0.6465(18) 0.8401(14) 0.0587(5) 0.179 Uiso 1 calc R .
O1 O 0.4027(6) 0.4013(6) 0.4259(3) 0.071(2) Uani 1 d . .
O2 O 0.8191(7) 0.3128(6) 0.5301(3) 0.072(2) Uani 1 d . .
O3 O 1.0309(7) 0.2416(7) 0.1815(4) 0.092(2) Uani 1 d . .
O4 O 0.5259(7) 0.3776(7) 0.1679(3) 0.088(2) Uani 1 d . .
O5 O 1.1266(6) 0.2260(6) 0.3826(4) 0.086(2) Uani 1 d . .
O6 O 0.9760(9) -0.0476(8) 0.2778(5) 0.121(3) Uani 1 d . .
O7 O 0.5039(6) 0.2285(6) 0.3178(3) 0.073(2) Uani 1 d . .
O8 O 0.8382(8) 0.0074(7) 0.4912(4) 0.097(2) Uani 1 d . .
C35 C 1.0154 1.0334 0.0274 0.381 Uiso 1 d . .
H35A H 1.0640(51) 1.0963(42) 0.0084(20) 0.457 Uiso 1 calc R .
H35B H 1.0847(51) 0.9625(42) 0.0616(20) 0.457 Uiso 1 calc R .
C36 C 0.8686(51) 1.1151(42) 0.0613(20) 0.413(25) Uiso 1 d . .
H36A H 0.8641(51) 1.0628(42) 0.1055(20) 0.495 Uiso 1 calc R .
H36B H 0.8702(51) 1.2031(42) 0.0669(20) 0.495 Uiso 1 calc R .
C37 C 0.7509(60) 1.1353(53) 0.0239(28) 0.566(40) Uiso 1 d . .
H37A H 0.6612(60) 1.1852(53) 0.0447(28) 0.849 Uiso 1 calc R .
H37B H 0.7492(60) 1.0479(53) 0.0189(28) 0.849 Uiso 1 calc R .
H37C H 0.7553(60) 1.1878(53) -0.0196(28) 0.849 Uiso 1 calc R .

loop_
_atom_type_symbol
_atom_type_description
_atom_type_scat_dispersion_real
_atom_type_scat_dispersion_imag
_atom_type_scat_source
C C 0.0033 0.0016 'International Tables Vol C Tables 4.2.6.8 and 6.1.1.4'
H H 0.0000 0.0000 'International Tables Vol C Tables 4.2.6.8 and 6.1.1.4'
N N 0.0061 0.0033 'International Tables Vol C Tables 4.2.6.8 and 6.1.1.4'
O O 0.0106 0.0060 'International Tables Vol C Tables 4.2.6.8 and 6.1.1.4'
P P 0.1023 0.0942 'International Tables Vol C Tables 4.2.6.8 and 6.1.1.4'
Os Os -1.2165 7.6030 'International Tables Vol C Tables 4.2.6.8 and 6.1.1.4'

loop_
_geom_angle_atom_site_label_1
_geom_angle_atom_site_label_2
_geom_angle_atom_site_label_3
_geom_angle
_geom_angle_site_symmetry_1
_geom_angle_site_symmetry_3
_geom_angle_publ_flag
C2 Os1 C1 89.8(3) . . ?
C2 Os1 N2 95.6(2) . . ?
C1 Os1 N2 172.7(3) . . ?
C2 Os1 N1 101.7(3) . . ?
C1 Os1 N1 94.0(3) . . ?
N2 Os1 N1 80.1(2) . . ?
C2 Os1 Os3 88.1(2) . . ?
C1 Os1 Os3 91.9(2) . . ?
N2 Os1 Os3 93.10(14) . . ?
N1 Os1 Os3 168.45(14) . . ?
C2 Os1 Os2 140.4(2) . . ?
C1 Os1 Os2 111.2(2) . . ?
N2 Os1 Os2 67.26(14) . . ?
N1 Os1 Os2 109.39(14) . . ?
Os3 Os1 Os2 59.154(9) . . ?
C3 Os2 C4 95.3(3) . . ?
C3 Os2 C16 92.4(3) . . ?
C4 Os2 C16 169.8(3) . . ?
C3 Os2 P1 92.2(2) . . ?
C4 Os2 P1 97.1(2) . . ?
C16 Os2 P1 75.8(2) . . ?
C3 Os2 Os3 85.9(2) . . ?
C4 Os2 Os3 96.1(2) . . ?
C16 Os2 Os3 91.2(2) . . ?
P1 Os2 Os3 166.77(4) . . ?
C3 Os2 Os1 135.4(2) . . ?
C4 Os2 Os1 112.3(2) . . ?
C16 Os2 Os1 65.8(2) . . ?
P1 Os2 Os1 116.90(4) . . ?
Os3 Os2 Os1 57.900(9) . . ?
C6 Os3 C8 97.8(4) . . ?
C6 Os3 C7 94.8(4) . . ?
C8 Os3 C7 94.4(3) . . ?
C6 Os3 C5 95.3(4) . . ?
C8 Os3 C5 94.7(3) . . ?
C7 Os3 C5 165.3(3) . . ?
C6 Os3 Os1 163.4(3) . . ?
C8 Os3 Os1 98.8(3) . . ?
C7 Os3 Os1 82.9(2) . . ?
C5 Os3 Os1 84.4(2) . . ?
C6 Os3 Os2 100.5(3) . . ?
C8 Os3 Os2 161.6(3) . . ?
C7 Os3 Os2 81.5(2) . . ?
C5 Os3 Os2 86.2(2) . . ?
Os1 Os3 Os2 62.947(9) . . ?
C23 P1 C29 103.6(3) . . ?
C23 P1 C18 104.7(3) . . ?
C29 P1 C18 105.9(3) . . ?
C23 P1 Os2 118.8(2) . . ?
C29 P1 Os2 120.2(3) . . ?
C18 P1 Os2 101.9(2) . . ?
C9 N1 C13 117.3(6) . . ?
C9 N1 Os1 119.4(4) . . ?
C13 N1 Os1 123.3(4) . . ?
C16 N2 C15 123.6(5) . . ?
C16 N2 Os1 110.6(4) . . ?
C15 N2 Os1 124.4(4) . . ?
O1 C1 Os1 177.0(7) . . ?
O2 C2 Os1 176.0(7) . . ?
O3 C3 Os2 178.9(7) . . ?
O4 C4 Os2 175.1(7) . . ?
O5 C5 Os3 179.4(7) . . ?
O6 C6 Os3 178.4(9) . . ?
O7 C7 Os3 178.7(7) . . ?
O8 C8 Os3 178.7(8) . . ?
N1 C9 C10 122.7(7) . . ?
C11 C10 C9 119.7(8) . . ?
C10 C11 C12 119.0(8) . . ?
C11 C12 C13 120.5(7) . . ?
N1 C13 C12 121.0(6) . . ?
N1 C13 C14 117.1(6) . . ?
C12 C13 C14 121.8(6) . . ?
C13 C14 C15 113.8(6) . . ?
N2 C15 C14 111.2(5) . . ?
N2 C16 C17 123.8(6) . . ?
N2 C16 Os2 116.3(4) . . ?
C17 C16 Os2 118.4(5) . . ?
C22 C17 C18 119.3(6) . . ?
C22 C17 C16 126.3(6) . . ?
C18 C17 C16 114.4(5) . . ?
C19 C18 C17 119.7(6) . . ?
C19 C18 P1 128.3(6) . . ?
C17 C18 P1 112.0(5) . . ?
C20 C19 C18 119.5(7) . . ?
C21 C20 C19 121.8(7) . . ?
C20 C21 C22 120.5(7) . . ?
C17 C22 C21 119.2(7) . . ?
C24 C23 C28 117.3(7) . . ?
C24 C23 P1 123.3(6) . . ?
C28 C23 P1 119.4(6) . . ?
C23 C24 C25 121.2(8) . . ?
C26 C25 C24 120.2(9) . . ?
C27 C26 C25 119.1(9) . . ?
C26 C27 C28 121.4(9) . . ?
C27 C28 C23 120.8(8) . . ?
C30 C29 C34 117.5(9) . . ?
C30 C29 P1 121.6(7) . . ?
C34 C29 P1 120.9(7) . . ?
C29 C30 C31 120.3(13) . . ?
C32 C31 C30 123.1(14) . . ?
C31 C32 C33 117.1(11) . . ?
C32 C33 C34 121.9(13) . . ?
C29 C34 C33 119.7(13) . . ?
C35 C35 C36 113.0(14) 2_775 . ?
C37 C36 C35 109.5(39) . . ?

loop_
_geom_bond_atom_site_label_1
_geom_bond_atom_site_label_2
_geom_bond_distance
_geom_bond_site_symmetry_2
_geom_bond_publ_flag
Os1 C2 1.858(7) . ?
Os1 C1 1.869(7) . ?
Os1 N2 2.130(5) . ?
Os1 N1 2.166(5) . ?
Os1 Os3 2.8319(4) . ?
Os1 Os2 2.9772(3) . ?
Os2 C3 1.880(7) . ?
Os2 C4 1.934(7) . ?
Os2 C16 2.100(6) . ?
Os2 P1 2.317(2) . ?
Os2 Os3 2.8701(4) . ?
Os3 C6 1.897(11) . ?
Os3 C8 1.899(9) . ?
Os3 C7 1.928(8) . ?
Os3 C5 1.956(8) . ?
P1 C23 1.819(7) . ?
P1 C29 1.821(7) . ?
P1 C18 1.832(6) . ?
N1 C9 1.355(8) . ?
N1 C13 1.362(8) . ?
N2 C16 1.294(8) . ?
N2 C15 1.475(8) . ?
C1 O1 1.159(8) . ?
C2 O2 1.162(8) . ?
C3 O3 1.145(8) . ?
C4 O4 1.135(8) . ?
C5 O5 1.139(9) . ?
C6 O6 1.160(11) . ?
C7 O7 1.147(9) . ?
C8 O8 1.149(10) . ?
C9 C10 1.379(10) . ?
C10 C11 1.344(12) . ?
C11 C12 1.375(12) . ?
C12 C13 1.377(10) . ?
C13 C14 1.496(9) . ?
C14 C15 1.536(10) . ?
C16 C17 1.485(9) . ?
C17 C22 1.389(8) . ?
C17 C18 1.398(9) . ?
C18 C19 1.385(9) . ?
C19 C20 1.372(11) . ?
C20 C21 1.329(12) . ?
C21 C22 1.403(11) . ?
C23 C24 1.364(10) . ?
C23 C28 1.374(10) . ?
C24 C25 1.373(12) . ?
C25 C26 1.357(14) . ?
C26 C27 1.334(14) . ?
C27 C28 1.362(12) . ?
C29 C30 1.300(14) . ?
C29 C34 1.361(14) . ?
C30 C31 1.42(2) . ?
C31 C32 1.28(2) . ?
C32 C33 1.32(2) . ?
C33 C34 1.40(2) . ?
C35 C35 1.52 2_775 ?
C35 C36 1.57(4) . ?
C36 C37 1.30(6) . ?
